data_7016180
loop_
_publ_author_name
'Wen, Hui-Min'
'Wu, Yu-Hui'
'Xu, Liang-Jin'
'Zhang, Li-Yi'
'Chen, Chang-Neng'
'Chen, Zhong-Ning'

_publ_section_title
;
 Luminescent square-planar platinum(ii) complexes with tridentate
 3-bis(2-pyridylimino)isoindoline and monodentate N-heterocyclic
 ligands.
;
_journal_issue 26
_journal_name_full 'Dalton transactions (Cambridge, England : 2003)'
_journal_page_first 6929
_journal_page_last 6938
_journal_paper_doi 10.1039/c1dt10385g
_journal_volume 40
_journal_year 2011
_chemical_formula_sum 'C23 H17 F6 N6 P Pt'
_chemical_formula_weight 717.49
_chemical_name_systematic
;
?
;
_space_group_IT_number 14
_symmetry_cell_setting monoclinic
_symmetry_space_group_name_Hall '-P 2yn'
_symmetry_space_group_name_H-M 'P 1 21/n 1'
_atom_sites_solution_hydrogens geom
_atom_sites_solution_primary direct
_atom_sites_solution_secondary difmap
_audit_creation_method SHELXL-97
_cell_angle_alpha 90.00
_cell_angle_beta 96.6600(10)
_cell_angle_gamma 90.00
_cell_formula_units_Z 4
_cell_length_a 10.366(3)
_cell_length_b 8.354(2)
_cell_length_c 26.570(7)
_cell_measurement_reflns_used 5647
_cell_measurement_temperature 293(2)
_cell_measurement_theta_max 27.4797
_cell_measurement_theta_min 3.0852
_cell_volume 2285.4(10)
_computing_cell_refinement 'CrystalClear (Rigaku/MSC Inc., 2005)'
_computing_data_collection 'CrystalClear (Rigaku/MSC Inc., 2005)'
_computing_data_reduction 'CrystalClear (Rigaku/MSC Inc., 2005)'
_computing_structure_refinement 'SHELXL-97 (Sheldrick, 1997)'
_computing_structure_solution 'SHELXS-97 (Sheldrick, 1990)'
_diffrn_ambient_temperature 293(2)
_diffrn_detector_area_resol_mean 28.5714
_diffrn_measured_fraction_theta_full 0.981
_diffrn_measured_fraction_theta_max 0.981
_diffrn_measurement_device_type 'Saturn 70 CCD'
_diffrn_measurement_method '\w scans'
_diffrn_radiation_monochromator graphite
_diffrn_radiation_source 'fine-focus sealed tube'
_diffrn_radiation_type MoK\a
_diffrn_radiation_wavelength 0.71073
_diffrn_reflns_av_R_equivalents 0.0428
_diffrn_reflns_av_sigmaI/netI 0.0400
_diffrn_reflns_limit_h_max 11
_diffrn_reflns_limit_h_min -12
_diffrn_reflns_limit_k_max 9
_diffrn_reflns_limit_k_min -6
_diffrn_reflns_limit_l_max 31
_diffrn_reflns_limit_l_min -31
_diffrn_reflns_number 13811
_diffrn_reflns_theta_full 25.00
_diffrn_reflns_theta_max 25.00
_diffrn_reflns_theta_min 3.14
_exptl_absorpt_coefficient_mu 6.286
_exptl_absorpt_correction_T_max 0.533
_exptl_absorpt_correction_T_min 0.148
_exptl_absorpt_correction_type multi-scan
_exptl_crystal_colour Yellow
_exptl_crystal_density_diffrn 2.085
_exptl_crystal_density_method 'not measured'
_exptl_crystal_description Prism
_exptl_crystal_F_000 1376
_exptl_crystal_size_max 0.1000
_exptl_crystal_size_mid 0.1000
_exptl_crystal_size_min 0.1000
_refine_diff_density_max 2.267
_refine_diff_density_min -2.019
_refine_diff_density_rms 0.159
_refine_ls_extinction_method none
_refine_ls_goodness_of_fit_ref 1.024
_refine_ls_hydrogen_treatment constr
_refine_ls_matrix_type full
_refine_ls_number_parameters 334
_refine_ls_number_reflns 3945
_refine_ls_number_restraints 0
_refine_ls_restrained_S_all 1.024
_refine_ls_R_factor_all 0.0435
_refine_ls_R_factor_gt 0.0387
_refine_ls_shift/su_max 0.000
_refine_ls_shift/su_mean 0.000
_refine_ls_structure_factor_coef Fsqd
_refine_ls_weighting_details 'calc w=1/[\s^2^(Fo^2^)+(0.0900P)^2^+0.0100P] where P=(Fo^2^+2Fc^2^)/3'
_refine_ls_weighting_scheme calc
_refine_ls_wR_factor_gt 0.1126
_refine_ls_wR_factor_ref 0.1191
_reflns_number_gt 3562
_reflns_number_total 3945
_reflns_threshold_expression >2sigma(I)
_cod_data_source_file c1dt10385g.txt
_cod_data_source_block 3
_cod_depositor_comments
;
The following automatic conversions were performed:

'_exptl_absorpt_correction_type' value 'Multi-scan' changed to
'multi-scan' according to
/home/saulius/struct/CIF-dictionaries/cif_core.dic dictionary named
'cif_core.dic' version 2.4.1 from 2010-06-29.

Automatic conversion script
Id: cif_fix_values 1715 2011-07-08 13:25:40Z adriana 
;
_cod_original_cell_volume 2285.3(11)
_cod_original_sg_symbol_H-M P21/n
_cod_database_code 7016180

loop_
_symmetry_equiv_pos_as_xyz
'x, y, z'
'-x+1/2, y+1/2, -z+1/2'
'-x, -y, -z'
'x-1/2, -y-1/2, z-1/2'

loop_
_atom_site_label
_atom_site_type_symbol
_atom_site_fract_x
_atom_site_fract_y
_atom_site_fract_z
_atom_site_U_iso_or_equiv
_atom_site_adp_type
_atom_site_occupancy
_atom_site_symmetry_multiplicity
_atom_site_calc_flag
_atom_site_refinement_flags
_atom_site_disorder_assembly
_atom_site_disorder_group
Pt1 Pt 0.52811(2) 0.79711(3) 0.075528(8) 0.02378(14) Uani 1 1 d . . .
P1 P 0.98719(19) 0.6378(2) 0.18169(9) 0.0467(5) Uani 1 1 d . . .
F1 F 1.0868(9) 0.7332(12) 0.1585(4) 0.130(4) Uani 1 1 d . . .
F2 F 0.8936(9) 0.7794(9) 0.1932(4) 0.120(3) Uani 1 1 d . . .
F3 F 0.9113(8) 0.5750(12) 0.1343(3) 0.129(3) Uani 1 1 d . . .
F4 F 0.8987(10) 0.5266(11) 0.2134(3) 0.140(4) Uani 1 1 d . . .
F5 F 1.0832(8) 0.4948(10) 0.1809(3) 0.131(3) Uani 1 1 d . . .
F6 F 1.0614(8) 0.6882(10) 0.2365(3) 0.112(3) Uani 1 1 d . . .
N1 N 0.6590(5) 0.9569(6) 0.11048(19) 0.0295(11) Uani 1 1 d . . .
N2 N 0.7760(5) 1.0079(7) 0.0376(2) 0.0362(13) Uani 1 1 d . . .
N3 N 0.5889(5) 0.8467(7) 0.00975(19) 0.0272(11) Uani 1 1 d . . .
N4 N 0.4480(5) 0.6753(7) -0.0452(2) 0.0313(12) Uani 1 1 d . . .
N5 N 0.3795(5) 0.6607(6) 0.0395(2) 0.0284(11) Uani 1 1 d . . .
N6 N 0.4936(6) 0.7131(6) 0.1449(2) 0.0281(13) Uani 1 1 d . . .
C1 C 0.6467(6) 1.0053(9) 0.1579(3) 0.0377(15) Uani 1 1 d . . .
H1 H 0.5821 0.9575 0.1742 0.045 Uiso 1 1 calc R . .
C2 C 0.7213(7) 1.1186(9) 0.1838(3) 0.0425(17) Uani 1 1 d . . .
H2 H 0.7084 1.1450 0.2169 0.051 Uiso 1 1 calc R . .
C3 C 0.8159(8) 1.1932(8) 0.1605(3) 0.046(2) Uani 1 1 d . . .
H3 H 0.8678 1.2721 0.1772 0.055 Uiso 1 1 calc R . .
C4 C 0.8324(7) 1.1489(9) 0.1118(3) 0.0423(17) Uani 1 1 d . . .
H4 H 0.8978 1.1960 0.0957 0.051 Uiso 1 1 calc R . .
C5 C 0.7519(6) 1.0340(7) 0.0863(3) 0.0349(15) Uani 1 1 d . . .
C6 C 0.7009(6) 0.9274(8) 0.0039(3) 0.0350(15) Uani 1 1 d . . .
C7 C 0.7295(7) 0.9074(9) -0.0480(3) 0.0394(16) Uani 1 1 d . . .
C8 C 0.8348(8) 0.9631(10) -0.0722(3) 0.0491(19) Uani 1 1 d . . .
H8 H 0.9012 1.0249 -0.0556 0.059 Uiso 1 1 calc R . .
C9 C 0.8323(8) 0.9190(11) -0.1227(3) 0.053(2) Uani 1 1 d . . .
H9 H 0.8989 0.9538 -0.1406 0.063 Uiso 1 1 calc R . .
C10 C 0.7344(9) 0.8249(11) -0.1473(3) 0.054(2) Uani 1 1 d . . .
H10 H 0.7386 0.7962 -0.1809 0.065 Uiso 1 1 calc R . .
C11 C 0.6301(8) 0.7722(9) -0.1232(3) 0.0415(17) Uani 1 1 d . . .
H11 H 0.5634 0.7109 -0.1399 0.050 Uiso 1 1 calc R . .
C12 C 0.6309(7) 0.8158(8) -0.0731(3) 0.0360(16) Uani 1 1 d . . .
C13 C 0.5454(7) 0.7710(8) -0.0350(2) 0.0306(15) Uani 1 1 d . . .
C14 C 0.3672(6) 0.6257(8) -0.0112(2) 0.0301(14) Uani 1 1 d . . .
C15 C 0.2626(6) 0.5285(8) -0.0322(3) 0.0353(16) Uani 1 1 d . . .
H15 H 0.2564 0.5022 -0.0664 0.042 Uiso 1 1 calc R . .
C16 C 0.1706(6) 0.4721(8) -0.0039(3) 0.0368(15) Uani 1 1 d . . .
H16 H 0.1026 0.4083 -0.0183 0.044 Uiso 1 1 calc R . .
C17 C 0.1822(6) 0.5129(8) 0.0465(3) 0.0363(15) Uani 1 1 d . . .
H17 H 0.1208 0.4781 0.0669 0.044 Uiso 1 1 calc R . .
C18 C 0.2847(6) 0.6052(8) 0.0664(2) 0.0325(14) Uani 1 1 d . . .
H18 H 0.2900 0.6318 0.1006 0.039 Uiso 1 1 calc R . .
C19 C 0.3996(8) 0.7726(11) 0.1720(3) 0.0418(18) Uani 1 1 d . . .
H19 H 0.3480 0.8568 0.1585 0.050 Uiso 1 1 calc R . .
C20 C 0.3791(8) 0.7116(11) 0.2185(3) 0.048(2) Uani 1 1 d . . .
H20 H 0.3151 0.7545 0.2363 0.058 Uiso 1 1 calc R . .
C21 C 0.4550(8) 0.5854(11) 0.2384(3) 0.053(2) Uani 1 1 d . . .
H21 H 0.4412 0.5388 0.2691 0.064 Uiso 1 1 calc R . .
C22 C 0.5517(9) 0.5310(9) 0.2113(3) 0.053(2) Uani 1 1 d . . .
H22 H 0.6080 0.4511 0.2247 0.063 Uiso 1 1 calc R . .
C23 C 0.5649(7) 0.5938(9) 0.1650(3) 0.0394(16) Uani 1 1 d . . .
H23 H 0.6274 0.5504 0.1465 0.047 Uiso 1 1 calc R . .

loop_
_atom_site_aniso_label
_atom_site_aniso_U_11
_atom_site_aniso_U_22
_atom_site_aniso_U_33
_atom_site_aniso_U_23
_atom_site_aniso_U_13
_atom_site_aniso_U_12
Pt1 0.0237(2) 0.01886(19) 0.02854(19) 0.00105(8) 0.00179(12) 0.00307(8)
P1 0.0366(10) 0.0305(10) 0.0738(13) -0.0099(10) 0.0094(9) -0.0074(8)
F1 0.122(7) 0.144(7) 0.125(7) 0.026(6) 0.010(6) -0.092(6)
F2 0.137(7) 0.095(6) 0.118(6) -0.032(5) -0.022(5) 0.068(5)
F3 0.130(6) 0.158(8) 0.089(5) -0.032(5) -0.022(4) -0.051(6)
F4 0.189(8) 0.114(6) 0.139(6) -0.059(6) 0.110(6) -0.047(6)
F5 0.137(6) 0.104(6) 0.157(7) -0.021(6) 0.040(6) 0.059(5)
F6 0.090(5) 0.143(8) 0.103(6) -0.047(5) 0.006(4) 0.007(4)
N1 0.028(3) 0.023(3) 0.036(3) -0.006(2) -0.003(2) 0.004(2)
N2 0.032(3) 0.031(3) 0.045(3) 0.011(3) 0.001(2) -0.002(3)
N3 0.028(3) 0.023(3) 0.032(3) 0.008(2) 0.007(2) 0.007(2)
N4 0.034(3) 0.030(3) 0.030(3) -0.003(2) 0.001(2) 0.011(3)
N5 0.025(3) 0.019(2) 0.039(3) 0.004(2) -0.003(2) 0.006(2)
N6 0.030(3) 0.028(3) 0.025(3) -0.001(2) -0.002(2) -0.001(2)
C1 0.030(3) 0.032(4) 0.051(4) -0.002(3) 0.006(3) -0.003(3)
C2 0.037(4) 0.037(4) 0.048(4) -0.010(3) -0.016(3) 0.001(3)
C3 0.044(4) 0.024(4) 0.066(5) -0.011(3) -0.013(4) -0.002(3)
C4 0.038(4) 0.029(4) 0.057(4) 0.007(4) -0.005(3) -0.003(3)
C5 0.027(3) 0.015(3) 0.060(4) 0.009(3) -0.004(3) -0.002(3)
C6 0.030(3) 0.020(3) 0.058(4) 0.011(3) 0.013(3) 0.005(3)
C7 0.037(4) 0.034(4) 0.049(4) 0.015(3) 0.015(3) 0.009(3)
C8 0.044(4) 0.049(5) 0.058(4) 0.015(4) 0.021(4) 0.017(4)
C9 0.043(4) 0.062(5) 0.057(5) 0.028(4) 0.022(4) 0.020(4)
C10 0.065(6) 0.062(5) 0.038(4) 0.012(4) 0.016(4) 0.027(5)
C11 0.045(4) 0.041(4) 0.040(4) 0.000(3) 0.010(3) 0.013(3)
C12 0.038(4) 0.027(3) 0.045(4) 0.012(3) 0.009(3) 0.015(3)
C13 0.030(4) 0.034(4) 0.027(3) 0.004(3) 0.001(3) 0.014(3)
C14 0.032(3) 0.022(3) 0.034(3) 0.000(3) -0.002(3) 0.008(3)
C15 0.030(3) 0.032(4) 0.043(3) -0.018(3) -0.002(3) 0.010(3)
C16 0.022(3) 0.031(4) 0.054(4) -0.004(3) -0.007(3) 0.000(3)
C17 0.028(3) 0.032(4) 0.049(4) 0.003(3) 0.002(3) -0.001(3)
C18 0.032(3) 0.037(4) 0.028(3) 0.003(3) 0.001(3) -0.005(3)
C19 0.033(4) 0.057(5) 0.035(4) 0.001(3) -0.001(3) 0.006(3)
C20 0.032(4) 0.080(7) 0.033(4) -0.014(4) 0.003(3) -0.008(4)
C21 0.070(5) 0.065(6) 0.023(3) 0.002(4) -0.002(3) -0.013(5)
C22 0.084(6) 0.032(4) 0.041(4) 0.006(3) -0.002(4) 0.005(4)
C23 0.047(4) 0.034(4) 0.036(3) -0.007(3) 0.000(3) 0.005(3)

loop_
_atom_type_symbol
_atom_type_description
_atom_type_scat_dispersion_real
_atom_type_scat_dispersion_imag
_atom_type_scat_source
C C 0.0033 0.0016 'International Tables Vol C Tables 4.2.6.8 and 6.1.1.4'
N N 0.0061 0.0033 'International Tables Vol C Tables 4.2.6.8 and 6.1.1.4'
Pt Pt -1.7033 8.3905 'International Tables Vol C Tables 4.2.6.8 and 6.1.1.4'
F F 0.0171 0.0103 'International Tables Vol C Tables 4.2.6.8 and 6.1.1.4'
P P 0.1023 0.0942 'International Tables Vol C Tables 4.2.6.8 and 6.1.1.4'
H H 0.0000 0.0000 'International Tables Vol C Tables 4.2.6.8 and 6.1.1.4'

loop_
_geom_angle_atom_site_label_1
_geom_angle_atom_site_label_2
_geom_angle_atom_site_label_3
_geom_angle
_geom_angle_site_symmetry_1
_geom_angle_site_symmetry_3
_geom_angle_publ_flag
N3 Pt1 N6 168.7(2) . . ?
N3 Pt1 N1 90.1(2) . . ?
N6 Pt1 N1 89.5(2) . . ?
N3 Pt1 N5 90.2(2) . . ?
N6 Pt1 N5 91.7(2) . . ?
N1 Pt1 N5 172.6(2) . . ?
F1 P1 F3 99.3(5) . . ?
F1 P1 F5 86.0(6) . . ?
F3 P1 F5 89.7(5) . . ?
F1 P1 F2 98.6(6) . . ?
F3 P1 F2 98.6(5) . . ?
F5 P1 F2 169.7(5) . . ?
F1 P1 F4 170.8(6) . . ?
F3 P1 F4 87.8(5) . . ?
F5 P1 F4 88.2(5) . . ?
F2 P1 F4 86.1(5) . . ?
F1 P1 F6 87.3(5) . . ?
F3 P1 F6 173.0(5) . . ?
F5 P1 F6 88.5(4) . . ?
F2 P1 F6 82.6(4) . . ?
F4 P1 F6 85.4(5) . . ?
C1 N1 C5 116.3(6) . . ?
C1 N1 Pt1 119.5(5) . . ?
C5 N1 Pt1 123.8(4) . . ?
C6 N2 C5 125.0(6) . . ?
C6 N3 C13 109.1(6) . . ?
C6 N3 Pt1 124.6(5) . . ?
C13 N3 Pt1 124.3(5) . . ?
C13 N4 C14 125.1(6) . . ?
C18 N5 C14 117.0(5) . . ?
C18 N5 Pt1 119.3(4) . . ?
C14 N5 Pt1 123.7(4) . . ?
C23 N6 C19 117.6(6) . . ?
C23 N6 Pt1 118.4(5) . . ?
C19 N6 Pt1 124.0(5) . . ?
N1 C1 C2 125.2(7) . . ?
N1 C1 H1 117.4 . . ?
C2 C1 H1 117.4 . . ?
C1 C2 C3 118.9(7) . . ?
C1 C2 H2 120.6 . . ?
C3 C2 H2 120.6 . . ?
C2 C3 C4 118.5(7) . . ?
C2 C3 H3 120.8 . . ?
C4 C3 H3 120.8 . . ?
C3 C4 C5 120.6(7) . . ?
C3 C4 H4 119.7 . . ?
C5 C4 H4 119.7 . . ?
N2 C5 N1 125.6(6) . . ?
N2 C5 C4 114.0(6) . . ?
N1 C5 C4 120.5(7) . . ?
N2 C6 N3 128.7(6) . . ?
N2 C6 C7 122.6(6) . . ?
N3 C6 C7 108.7(6) . . ?
C12 C7 C8 122.0(7) . . ?
C12 C7 C6 107.5(6) . . ?
C8 C7 C6 130.5(7) . . ?
C9 C8 C7 115.2(8) . . ?
C9 C8 H8 122.4 . . ?
C7 C8 H8 122.4 . . ?
C10 C9 C8 122.5(8) . . ?
C10 C9 H9 118.7 . . ?
C8 C9 H9 118.7 . . ?
C9 C10 C11 121.8(8) . . ?
C9 C10 H10 119.1 . . ?
C11 C10 H10 119.1 . . ?
C12 C11 C10 116.3(8) . . ?
C12 C11 H11 121.8 . . ?
C10 C11 H11 121.8 . . ?
C11 C12 C7 122.2(7) . . ?
C11 C12 C13 131.3(7) . . ?
C7 C12 C13 106.3(6) . . ?
N4 C13 N3 129.4(6) . . ?
N4 C13 C12 122.3(6) . . ?
N3 C13 C12 108.3(6) . . ?
N4 C14 N5 126.2(6) . . ?
N4 C14 C15 114.5(6) . . ?
N5 C14 C15 119.3(6) . . ?
C16 C15 C14 122.2(6) . . ?
C16 C15 H15 118.9 . . ?
C14 C15 H15 118.9 . . ?
C15 C16 C17 117.6(6) . . ?
C15 C16 H16 121.2 . . ?
C17 C16 H16 121.2 . . ?
C18 C17 C16 119.6(6) . . ?
C18 C17 H17 120.2 . . ?
C16 C17 H17 120.2 . . ?
N5 C18 C17 124.2(6) . . ?
N5 C18 H18 117.9 . . ?
C17 C18 H18 117.9 . . ?
N6 C19 C20 122.0(8) . . ?
N6 C19 H19 119.0 . . ?
C20 C19 H19 119.0 . . ?
C19 C20 C21 119.0(8) . . ?
C19 C20 H20 120.5 . . ?
C21 C20 H20 120.5 . . ?
C22 C21 C20 117.9(7) . . ?
C22 C21 H21 121.0 . . ?
C20 C21 H21 121.0 . . ?
C23 C22 C21 120.1(8) . . ?
C23 C22 H22 119.9 . . ?
C21 C22 H22 119.9 . . ?
N6 C23 C22 123.2(7) . . ?
N6 C23 H23 118.4 . . ?
C22 C23 H23 118.4 . . ?

loop_
_geom_bond_atom_site_label_1
_geom_bond_atom_site_label_2
_geom_bond_distance
_geom_bond_site_symmetry_2
_geom_bond_publ_flag
Pt1 N3 1.970(5) . ?
Pt1 N6 2.043(6) . ?
Pt1 N1 2.048(5) . ?
Pt1 N5 2.061(5) . ?
P1 F1 1.492(7) . ?
P1 F3 1.499(7) . ?
P1 F5 1.557(7) . ?
P1 F2 1.581(7) . ?
P1 F4 1.610(8) . ?
P1 F6 1.621(8) . ?
N1 C1 1.342(9) . ?
N1 C5 1.378(9) . ?
N2 C6 1.302(9) . ?
N2 C5 1.365(9) . ?
N3 C6 1.367(8) . ?
N3 C13 1.376(9) . ?
N4 C13 1.292(9) . ?
N4 C14 1.365(9) . ?
N5 C18 1.363(8) . ?
N5 C14 1.369(8) . ?
N6 C23 1.316(9) . ?
N6 C19 1.369(10) . ?
C1 C2 1.358(10) . ?
C1 H1 0.9300 . ?
C2 C3 1.370(12) . ?
C2 H2 0.9300 . ?
C3 C4 1.374(12) . ?
C3 H3 0.9300 . ?
C4 C5 1.395(10) . ?
C4 H4 0.9300 . ?
C6 C7 1.453(10) . ?
C7 C12 1.384(11) . ?
C7 C8 1.410(10) . ?
C8 C9 1.387(11) . ?
C8 H8 0.9300 . ?
C9 C10 1.387(13) . ?
C9 H9 0.9300 . ?
C10 C11 1.392(12) . ?
C10 H10 0.9300 . ?
C11 C12 1.379(11) . ?
C11 H11 0.9300 . ?
C12 C13 1.468(10) . ?
C14 C15 1.417(9) . ?
C15 C16 1.364(10) . ?
C15 H15 0.9300 . ?
C16 C17 1.373(10) . ?
C16 H16 0.9300 . ?
C17 C18 1.369(9) . ?
C17 H17 0.9300 . ?
C18 H18 0.9300 . ?
C19 C20 1.377(12) . ?
C19 H19 0.9300 . ?
C20 C21 1.383(13) . ?
C20 H20 0.9300 . ?
C21 C22 1.378(12) . ?
C21 H21 0.9300 . ?
C22 C23 1.359(10) . ?
C22 H22 0.9300 . ?
C23 H23 0.9300 . ?
